data_2229403
loop_
_publ_author_name
'Sarveswari, S.'
'Vijayakumar, V.'
'Ng, Seik Weng'
'Tiekink, Edward R. T.'

_publ_section_title
;
 (2<i>E</i>)-1-(6-Chloro-2-methyl-4-phenylquinolin-3-yl)-3-(4-chlorophenyl)prop-2-en-1-one
;
_journal_coeditor_code HG2798
_journal_issue 3
_journal_name_full 'Acta Crystallographica Section E'
_journal_page_first o624
_journal_paper_doi 10.1107/S1600536811004740
_journal_volume 67
_journal_year 2011
_chemical_formula_iupac 'C25 H17 Cl2 N O'
_chemical_formula_moiety 'C25 H17 Cl2 N O'
_chemical_formula_sum 'C25 H17 Cl2 N O'
_chemical_formula_weight 418.30
_chemical_name_systematic
;
(2<i>E</i>)-1-(6-Chloro-2-methyl-4-phenylquinolin-3-yl)-
3-(4-chlorophenyl)prop-2-en-1-one
;
_space_group_IT_number 2
_symmetry_cell_setting triclinic
_symmetry_space_group_name_Hall '-P 1'
_symmetry_space_group_name_H-M 'P -1'
_atom_sites_solution_hydrogens geom
_atom_sites_solution_primary direct
_atom_sites_solution_secondary difmap
_audit_creation_method SHELXL-97
_cell_angle_alpha 74.914(3)
_cell_angle_beta 80.603(3)
_cell_angle_gamma 70.789(3)
_cell_formula_units_Z 4
_cell_length_a 11.1704(3)
_cell_length_b 12.8497(5)
_cell_length_c 16.0591(6)
_cell_measurement_reflns_used 8901
_cell_measurement_temperature 295(2)
_cell_measurement_theta_max 74.1
_cell_measurement_theta_min 2.9
_cell_volume 2094.05(13)
_computing_cell_refinement 'CrysAlis PRO (Agilent, 2010)'
_computing_data_collection 'CrysAlis PRO (Agilent, 2010)'
_computing_data_reduction 'CrysAlis PRO (Agilent, 2010)'
_computing_molecular_graphics 'ORTEP-3 (Farrugia, 1997) and DIAMOND (Brandenburg, 2006)'
_computing_publication_material 'publCIF (Westrip, 2010)'
_computing_structure_refinement 'SHELXL97 (Sheldrick, 2008)'
_computing_structure_solution 'SHELXS97 (Sheldrick, 2008)'
_diffrn_ambient_temperature 295(2)
_diffrn_detector_area_resol_mean 10.4041
_diffrn_measured_fraction_theta_full 0.968
_diffrn_measured_fraction_theta_max 0.968
_diffrn_measurement_device_type
;
Agilent Supernova Dual diffractometer with an Atlas detector
;
_diffrn_measurement_method \w
_diffrn_radiation_monochromator Mirror
_diffrn_radiation_source 'SuperNova (Cu) X-ray Source'
_diffrn_radiation_type CuK\a
_diffrn_radiation_wavelength 1.54184
_diffrn_reflns_av_R_equivalents 0.026
_diffrn_reflns_av_sigmaI/netI 0.029
_diffrn_reflns_limit_h_max 13
_diffrn_reflns_limit_h_min -11
_diffrn_reflns_limit_k_max 15
_diffrn_reflns_limit_k_min -16
_diffrn_reflns_limit_l_max 19
_diffrn_reflns_limit_l_min -20
_diffrn_reflns_number 14958
_diffrn_reflns_theta_full 74.3
_diffrn_reflns_theta_max 74.3
_diffrn_reflns_theta_min 2.9
_diffrn_standards_decay_% 0
_diffrn_standards_interval_count 0
_diffrn_standards_interval_time 0
_diffrn_standards_number 0
_exptl_absorpt_coefficient_mu 2.906
_exptl_absorpt_correction_T_max 1.000
_exptl_absorpt_correction_T_min 0.574
_exptl_absorpt_correction_type multi-scan
_exptl_absorpt_process_details '(CrysAlis PRO; Agilent, 2010)'
_exptl_crystal_colour colourless
_exptl_crystal_density_diffrn 1.327
_exptl_crystal_density_method 'not measured'
_exptl_crystal_description prism
_exptl_crystal_F_000 864
_exptl_crystal_size_max 0.30
_exptl_crystal_size_mid 0.30
_exptl_crystal_size_min 0.10
_refine_diff_density_max 0.43
_refine_diff_density_min -0.41
_refine_ls_extinction_method none
_refine_ls_goodness_of_fit_ref 1.03
_refine_ls_hydrogen_treatment constr
_refine_ls_matrix_type full
_refine_ls_number_parameters 525
_refine_ls_number_reflns 8252
_refine_ls_number_restraints 0
_refine_ls_restrained_S_all 1.03
_refine_ls_R_factor_all 0.058
_refine_ls_R_factor_gt 0.052
_refine_ls_shift/su_max 0.001
_refine_ls_shift/su_mean 0.000
_refine_ls_structure_factor_coef Fsqd
_refine_ls_weighting_details 'calc w=1/[\s^2^(Fo^2^)+(0.0899P)^2^+0.4585P] where P=(Fo^2^+2Fc^2^)/3'
_refine_ls_weighting_scheme calc
_refine_ls_wR_factor_gt 0.149
_refine_ls_wR_factor_ref 0.158
_reflns_number_gt 7088
_reflns_number_total 8252
_reflns_threshold_expression I>2\s(I)
_cod_data_source_file hg2798.cif
_cod_data_source_block I
_cod_database_code 2229403
_cod_database_fobs_code 2229403

loop_
_symmetry_equiv_pos_as_xyz
'x, y, z'
'-x, -y, -z'

loop_
_atom_site_type_symbol
_atom_site_label
_atom_site_fract_x
_atom_site_fract_y
_atom_site_fract_z
_atom_site_U_iso_or_equiv
_atom_site_adp_type
_atom_site_calc_flag
_atom_site_refinement_flags
_atom_site_occupancy
_atom_site_disorder_assembly
_atom_site_disorder_group
Cl Cl1 0.16358(5) 0.49560(5) 0.26030(4) 0.06920(17) Uani d . 1 . .
Cl Cl2 1.33991(8) 0.11218(7) 0.45986(5) 0.0924(2) Uani d . 1 . .
O O1 0.86575(14) 0.22234(15) 0.02125(11) 0.0691(4) Uani d . 1 . .
N N1 0.61911(15) 0.56418(13) 0.04091(10) 0.0501(4) Uani d . 1 . .
C C1 0.51604(16) 0.54394(15) 0.09308(11) 0.0443(4) Uani d . 1 . .
C C2 0.40157(18) 0.63350(16) 0.09149(13) 0.0512(4) Uani d . 1 . .
H H2 0.3986 0.7037 0.0554 0.061 Uiso calc R 1 . .
C C3 0.29485(18) 0.61886(17) 0.14218(14) 0.0541(4) Uani d . 1 . .
H H3 0.2196 0.6783 0.1404 0.065 Uiso calc R 1 . .
C C4 0.30038(17) 0.51310(16) 0.19691(13) 0.0501(4) Uani d . 1 . .
C C5 0.40840(17) 0.42366(16) 0.20038(12) 0.0486(4) Uani d . 1 . .
H H5 0.4092 0.3542 0.2370 0.058 Uiso calc R 1 . .
C C6 0.51918(16) 0.43729(14) 0.14790(11) 0.0433(4) Uani d . 1 . .
C C7 0.63491(17) 0.34658(15) 0.14543(12) 0.0463(4) Uani d . 1 . .
C C8 0.73523(17) 0.36816(16) 0.08963(12) 0.0486(4) Uani d . 1 . .
C C9 0.72457(17) 0.47965(17) 0.03906(13) 0.0503(4) Uani d . 1 . .
C C10 0.8367(2) 0.5062(2) -0.01747(17) 0.0686(6) Uani d . 1 . .
H H10A 0.8075 0.5746 -0.0603 0.103 Uiso calc R 1 . .
H H10B 0.8815 0.4452 -0.0456 0.103 Uiso calc R 1 . .
H H10C 0.8926 0.5159 0.0174 0.103 Uiso calc R 1 . .
C C11 0.64371(16) 0.23274(15) 0.20244(13) 0.0485(4) Uani d . 1 . .
C C12 0.6432(2) 0.21729(18) 0.29087(14) 0.0595(5) Uani d . 1 . .
H H12 0.6381 0.2775 0.3146 0.071 Uiso calc R 1 . .
C C13 0.6502(2) 0.11177(19) 0.34435(16) 0.0692(6) Uani d . 1 . .
H H13 0.6508 0.1012 0.4038 0.083 Uiso calc R 1 . .
C C14 0.6564(2) 0.02285(19) 0.30963(16) 0.0675(6) Uani d . 1 . .
H H14 0.6597 -0.0474 0.3458 0.081 Uiso calc R 1 . .
C C15 0.6575(2) 0.03717(19) 0.22225(17) 0.0665(6) Uani d . 1 . .
H H15 0.6624 -0.0234 0.1990 0.080 Uiso calc R 1 . .
C C16 0.6514(2) 0.14203(18) 0.16806(15) 0.0584(5) Uani d . 1 . .
H H16 0.6524 0.1515 0.1086 0.070 Uiso calc R 1 . .
C C17 0.85560(18) 0.27261(18) 0.07789(13) 0.0542(4) Uani d . 1 . .
C C18 0.95710(19) 0.2412(2) 0.13521(15) 0.0622(5) Uani d . 1 . .
H H18 1.0323 0.1867 0.1230 0.075 Uiso calc R 1 . .
C C19 0.95068(19) 0.28387(19) 0.20273(14) 0.0601(5) Uani d . 1 . .
H H19 0.8771 0.3412 0.2127 0.072 Uiso calc R 1 . .
C C20 1.0485(2) 0.24950(19) 0.26344(14) 0.0597(5) Uani d . 1 . .
C C21 1.0179(2) 0.2730(2) 0.34513(15) 0.0667(6) Uani d . 1 . .
H H21 0.9357 0.3158 0.3598 0.080 Uiso calc R 1 . .
C C22 1.1072(3) 0.2339(2) 0.40532(16) 0.0718(6) Uani d . 1 . .
H H22 1.0853 0.2496 0.4601 0.086 Uiso calc R 1 . .
C C23 1.2288(2) 0.1717(2) 0.38295(15) 0.0657(5) Uani d . 1 . .
C C24 1.2642(2) 0.1516(3) 0.30134(17) 0.0769(7) Uani d . 1 . .
H H24 1.3477 0.1123 0.2862 0.092 Uiso calc R 1 . .
C C25 1.1743(2) 0.1906(2) 0.24211(16) 0.0747(7) Uani d . 1 . .
H H25 1.1981 0.1772 0.1867 0.090 Uiso calc R 1 . .
Cl Cl3 0.90535(6) 0.58126(7) 0.40484(4) 0.0849(2) Uani d . 1 . .
Cl Cl4 0.90415(7) -0.25246(7) 1.15298(5) 0.0979(3) Uani d . 1 . .
O O2 0.4659(2) 0.17598(16) 0.71587(14) 0.0901(6) Uani d . 1 . .
N N2 0.45355(15) 0.52142(13) 0.63374(11) 0.0513(4) Uani d . 1 . .
C C26 0.56090(18) 0.53029(15) 0.58190(12) 0.0473(4) Uani d . 1 . .
C C27 0.5587(2) 0.63632(17) 0.52686(14) 0.0595(5) Uani d . 1 . .
H H27 0.4852 0.6972 0.5274 0.071 Uiso calc R 1 . .
C C28 0.6626(2) 0.65091(18) 0.47297(14) 0.0641(5) Uani d . 1 . .
H H28 0.6597 0.7208 0.4365 0.077 Uiso calc R 1 . .
C C29 0.7733(2) 0.55961(19) 0.47328(13) 0.0578(5) Uani d . 1 . .
C C30 0.78037(19) 0.45574(18) 0.52438(13) 0.0530(4) Uani d . 1 . .
H H30 0.8551 0.3963 0.5228 0.064 Uiso calc R 1 . .
C C31 0.67341(17) 0.43863(15) 0.57993(11) 0.0452(4) Uani d . 1 . .
C C32 0.67093(17) 0.33154(15) 0.63337(12) 0.0474(4) Uani d . 1 . .
C C33 0.55979(18) 0.32275(16) 0.68166(12) 0.0488(4) Uani d . 1 . .
C C34 0.45213(18) 0.42134(17) 0.68166(12) 0.0500(4) Uani d . 1 . .
C C35 0.3321(2) 0.4172(2) 0.73827(16) 0.0666(6) Uani d . 1 . .
H H35A 0.2747 0.4924 0.7340 0.100 Uiso calc R 1 . .
H H35B 0.3519 0.3848 0.7972 0.100 Uiso calc R 1 . .
H H35C 0.2929 0.3717 0.7198 0.100 Uiso calc R 1 . .
C C36 0.78570(19) 0.23100(16) 0.63245(14) 0.0545(4) Uani d . 1 . .
C C37 0.7881(2) 0.1469(2) 0.5930(2) 0.0778(7) Uani d . 1 . .
H H37 0.7175 0.1524 0.5665 0.093 Uiso calc R 1 . .
C C38 0.8959(3) 0.0539(2) 0.5930(3) 0.1036(11) Uani d . 1 . .
H H38 0.8976 -0.0022 0.5657 0.124 Uiso calc R 1 . .
C C39 0.9992(3) 0.0443(2) 0.6328(3) 0.1048(11) Uani d . 1 . .
H H39 1.0704 -0.0188 0.6334 0.126 Uiso calc R 1 . .
C C40 0.9983(3) 0.1272(3) 0.6717(2) 0.0936(9) Uani d . 1 . .
H H40 1.0689 0.1204 0.6987 0.112 Uiso calc R 1 . .
C C41 0.8928(2) 0.2212(2) 0.67094(18) 0.0717(6) Uani d . 1 . .
H H41 0.8934 0.2783 0.6964 0.086 Uiso calc R 1 . .
C C42 0.5465(2) 0.21028(17) 0.73280(14) 0.0578(5) Uani d . 1 . .
C C43 0.6285(2) 0.14702(17) 0.80398(13) 0.0555(4) Uani d . 1 . .
H H43 0.6941 0.1725 0.8115 0.067 Uiso calc R 1 . .
C C44 0.6106(2) 0.05441(17) 0.85759(14) 0.0565(5) Uani d . 1 . .
H H44 0.5444 0.0319 0.8470 0.068 Uiso calc R 1 . .
C C45 0.68219(19) -0.01640(16) 0.93118(13) 0.0534(4) Uani d . 1 . .
C C46 0.6598(2) -0.11931(18) 0.97154(15) 0.0632(5) Uani d . 1 . .
H H46 0.5982 -0.1395 0.9523 0.076 Uiso calc R 1 . .
C C47 0.7274(2) -0.19163(19) 1.03947(15) 0.0676(6) Uani d . 1 . .
H H47 0.7122 -0.2603 1.0655 0.081 Uiso calc R 1 . .
C C48 0.8172(2) -0.1612(2) 1.06821(14) 0.0655(6) Uani d . 1 . .
C C49 0.8405(2) -0.0588(2) 1.03070(16) 0.0661(5) Uani d . 1 . .
H H49 0.9008 -0.0384 1.0513 0.079 Uiso calc R 1 . .
C C50 0.7730(2) 0.01233(17) 0.96251(14) 0.0599(5) Uani d . 1 . .
H H50 0.7886 0.0809 0.9370 0.072 Uiso calc R 1 . .

loop_
_atom_site_aniso_label
_atom_site_aniso_U_11
_atom_site_aniso_U_22
_atom_site_aniso_U_33
_atom_site_aniso_U_12
_atom_site_aniso_U_13
_atom_site_aniso_U_23
Cl1 0.0485(3) 0.0690(3) 0.0810(4) -0.0169(2) 0.0158(2) -0.0153(3)
Cl2 0.1064(5) 0.0972(5) 0.0794(4) -0.0360(4) -0.0375(4) -0.0041(4)
O1 0.0567(8) 0.0792(10) 0.0693(9) -0.0061(7) -0.0043(7) -0.0323(8)
N1 0.0507(8) 0.0490(8) 0.0522(8) -0.0209(7) -0.0003(7) -0.0091(7)
C1 0.0447(9) 0.0438(9) 0.0456(9) -0.0159(7) -0.0037(7) -0.0088(7)
C2 0.0532(10) 0.0413(9) 0.0542(10) -0.0113(8) -0.0039(8) -0.0065(8)
C3 0.0474(10) 0.0469(10) 0.0610(11) -0.0053(8) -0.0037(8) -0.0122(8)
C4 0.0434(9) 0.0515(10) 0.0537(10) -0.0143(8) 0.0019(7) -0.0124(8)
C5 0.0472(9) 0.0439(9) 0.0513(10) -0.0137(7) 0.0007(7) -0.0075(7)
C6 0.0413(8) 0.0424(9) 0.0455(9) -0.0121(7) -0.0030(7) -0.0097(7)
C7 0.0437(9) 0.0446(9) 0.0475(9) -0.0103(7) -0.0028(7) -0.0094(7)
C8 0.0404(9) 0.0526(10) 0.0519(10) -0.0116(7) -0.0016(7) -0.0144(8)
C9 0.0452(9) 0.0573(11) 0.0525(10) -0.0219(8) 0.0014(7) -0.0142(8)
C10 0.0540(12) 0.0765(14) 0.0781(15) -0.0321(11) 0.0114(10) -0.0162(12)
C11 0.0383(8) 0.0429(9) 0.0567(10) -0.0065(7) -0.0001(7) -0.0078(8)
C12 0.0637(12) 0.0496(10) 0.0579(11) -0.0110(9) 0.0003(9) -0.0107(9)
C13 0.0793(15) 0.0576(12) 0.0578(12) -0.0157(11) -0.0012(10) 0.0000(10)
C14 0.0659(13) 0.0482(11) 0.0749(14) -0.0127(9) 0.0006(11) -0.0002(10)
C15 0.0656(13) 0.0491(11) 0.0833(16) -0.0167(9) 0.0014(11) -0.0177(10)
C16 0.0586(11) 0.0534(11) 0.0616(12) -0.0156(9) -0.0024(9) -0.0131(9)
C17 0.0436(9) 0.0602(11) 0.0550(11) -0.0124(8) 0.0025(8) -0.0146(9)
C18 0.0435(10) 0.0694(13) 0.0672(13) -0.0024(9) -0.0036(9) -0.0237(10)
C19 0.0473(10) 0.0616(12) 0.0645(12) -0.0061(9) -0.0003(9) -0.0182(10)
C20 0.0565(11) 0.0612(12) 0.0596(12) -0.0132(9) -0.0025(9) -0.0176(10)
C21 0.0698(13) 0.0630(13) 0.0652(13) -0.0134(10) 0.0016(10) -0.0238(11)
C22 0.0950(17) 0.0696(14) 0.0553(12) -0.0279(13) -0.0025(11) -0.0198(11)
C23 0.0756(14) 0.0624(13) 0.0633(13) -0.0268(11) -0.0144(11) -0.0079(10)
C24 0.0577(13) 0.0975(19) 0.0731(15) -0.0140(12) -0.0089(11) -0.0251(14)
C25 0.0580(12) 0.1000(19) 0.0616(13) -0.0094(12) -0.0046(10) -0.0290(13)
Cl3 0.0766(4) 0.1135(5) 0.0664(3) -0.0543(4) 0.0053(3) 0.0031(3)
Cl4 0.0807(4) 0.1019(5) 0.0778(4) -0.0143(4) -0.0140(3) 0.0241(4)
O2 0.1015(13) 0.0784(11) 0.1015(14) -0.0568(11) -0.0422(11) 0.0203(10)
N2 0.0514(8) 0.0475(8) 0.0523(8) -0.0102(7) -0.0031(7) -0.0133(7)
C26 0.0530(10) 0.0436(9) 0.0450(9) -0.0144(7) -0.0042(7) -0.0094(7)
C27 0.0722(13) 0.0430(10) 0.0570(11) -0.0127(9) -0.0058(9) -0.0063(8)
C28 0.0881(15) 0.0506(11) 0.0527(11) -0.0293(11) -0.0055(10) 0.0007(9)
C29 0.0638(12) 0.0673(12) 0.0469(10) -0.0331(10) -0.0024(8) -0.0049(9)
C30 0.0489(10) 0.0575(11) 0.0525(10) -0.0187(8) -0.0034(8) -0.0090(8)
C31 0.0475(9) 0.0437(9) 0.0455(9) -0.0164(7) -0.0043(7) -0.0080(7)
C32 0.0471(9) 0.0430(9) 0.0516(9) -0.0144(7) -0.0070(7) -0.0068(7)
C33 0.0512(10) 0.0461(9) 0.0491(9) -0.0185(8) -0.0069(7) -0.0039(7)
C34 0.0487(9) 0.0544(10) 0.0476(9) -0.0170(8) -0.0034(7) -0.0110(8)
C35 0.0556(12) 0.0802(15) 0.0641(13) -0.0249(11) 0.0053(10) -0.0167(11)
C36 0.0510(10) 0.0442(9) 0.0626(11) -0.0136(8) -0.0022(8) -0.0049(8)
C37 0.0637(13) 0.0593(13) 0.114(2) -0.0181(11) -0.0014(13) -0.0297(14)
C38 0.0825(19) 0.0600(15) 0.170(3) -0.0183(14) 0.015(2) -0.0479(19)
C39 0.0656(17) 0.0584(15) 0.164(3) 0.0017(12) 0.0044(18) -0.0139(18)
C40 0.0580(14) 0.0813(18) 0.121(3) 0.0008(12) -0.0186(15) -0.0100(17)
C41 0.0559(12) 0.0682(14) 0.0839(16) -0.0075(10) -0.0137(11) -0.0146(12)
C42 0.0596(11) 0.0514(10) 0.0620(12) -0.0247(9) -0.0069(9) -0.0008(9)
C43 0.0590(11) 0.0495(10) 0.0567(11) -0.0203(9) -0.0040(9) -0.0048(8)
C44 0.0571(11) 0.0497(10) 0.0600(11) -0.0191(8) -0.0023(9) -0.0055(9)
C45 0.0554(10) 0.0450(9) 0.0525(10) -0.0126(8) 0.0050(8) -0.0074(8)
C46 0.0676(13) 0.0562(11) 0.0635(12) -0.0262(10) 0.0025(10) -0.0044(10)
C47 0.0739(14) 0.0528(11) 0.0627(13) -0.0189(10) 0.0073(10) 0.0020(10)
C48 0.0588(12) 0.0623(12) 0.0542(11) -0.0054(10) 0.0054(9) 0.0002(9)
C49 0.0602(12) 0.0679(13) 0.0653(13) -0.0170(10) -0.0036(10) -0.0104(11)
C50 0.0640(12) 0.0478(10) 0.0628(12) -0.0167(9) -0.0024(9) -0.0055(9)

loop_
_atom_type_symbol
_atom_type_description
_atom_type_scat_dispersion_real
_atom_type_scat_dispersion_imag
_atom_type_scat_source
C C 0.0181 0.0091 'International Tables Vol C Tables 4.2.6.8 and 6.1.1.4'
H H 0.0000 0.0000 'International Tables Vol C Tables 4.2.6.8 and 6.1.1.4'
N N 0.0311 0.0180 'International Tables Vol C Tables 4.2.6.8 and 6.1.1.4'
O O 0.0492 0.0322 'International Tables Vol C Tables 4.2.6.8 and 6.1.1.4'
Cl Cl 0.3639 0.7018 'International Tables Vol C Tables 4.2.6.8 and 6.1.1.4'

loop_
_geom_angle_atom_site_label_1
_geom_angle_atom_site_label_2
_geom_angle_atom_site_label_3
_geom_angle_site_symmetry_1
_geom_angle_site_symmetry_3
_geom_angle
_geom_angle_publ_flag
C9 N1 C1 . . 118.46(16) ?
N1 C1 C2 . . 118.14(16) ?
N1 C1 C6 . . 122.92(16) ?
C2 C1 C6 . . 118.93(16) ?
C3 C2 C1 . . 121.07(17) ?
C3 C2 H2 . . 119.5 ?
C1 C2 H2 . . 119.5 ?
C2 C3 C4 . . 119.13(17) ?
C2 C3 H3 . . 120.4 ?
C4 C3 H3 . . 120.4 ?
C5 C4 C3 . . 122.07(17) ?
C5 C4 Cl1 . . 119.37(15) ?
C3 C4 Cl1 . . 118.55(14) ?
C4 C5 C6 . . 119.44(17) ?
C4 C5 H5 . . 120.3 ?
C6 C5 H5 . . 120.3 ?
C5 C6 C1 . . 119.35(16) ?
C5 C6 C7 . . 122.85(16) ?
C1 C6 C7 . . 117.78(15) ?
C8 C7 C6 . . 118.00(16) ?
C8 C7 C11 . . 122.04(16) ?
C6 C7 C11 . . 119.96(15) ?
C7 C8 C9 . . 120.17(16) ?
C7 C8 C17 . . 120.18(17) ?
C9 C8 C17 . . 119.57(16) ?
N1 C9 C8 . . 122.56(16) ?
N1 C9 C10 . . 116.73(18) ?
C8 C9 C10 . . 120.69(18) ?
C9 C10 H10A . . 109.5 ?
C9 C10 H10B . . 109.5 ?
H10A C10 H10B . . 109.5 ?
C9 C10 H10C . . 109.5 ?
H10A C10 H10C . . 109.5 ?
H10B C10 H10C . . 109.5 ?
C12 C11 C16 . . 119.32(19) ?
C12 C11 C7 . . 119.69(17) ?
C16 C11 C7 . . 120.99(18) ?
C11 C12 C13 . . 120.0(2) ?
C11 C12 H12 . . 120.0 ?
C13 C12 H12 . . 120.0 ?
C14 C13 C12 . . 120.2(2) ?
C14 C13 H13 . . 119.9 ?
C12 C13 H13 . . 119.9 ?
C15 C14 C13 . . 120.3(2) ?
C15 C14 H14 . . 119.9 ?
C13 C14 H14 . . 119.9 ?
C14 C15 C16 . . 120.1(2) ?
C14 C15 H15 . . 120.0 ?
C16 C15 H15 . . 120.0 ?
C11 C16 C15 . . 120.2(2) ?
C11 C16 H16 . . 119.9 ?
C15 C16 H16 . . 119.9 ?
O1 C17 C18 . . 120.89(18) ?
O1 C17 C8 . . 119.33(18) ?
C18 C17 C8 . . 119.78(17) ?
C19 C18 C17 . . 125.35(19) ?
C19 C18 H18 . . 117.3 ?
C17 C18 H18 . . 117.3 ?
C18 C19 C20 . . 126.18(19) ?
C18 C19 H19 . . 116.9 ?
C20 C19 H19 . . 116.9 ?
C21 C20 C25 . . 117.8(2) ?
C21 C20 C19 . . 120.6(2) ?
C25 C20 C19 . . 121.6(2) ?
C22 C21 C20 . . 121.2(2) ?
C22 C21 H21 . . 119.4 ?
C20 C21 H21 . . 119.4 ?
C23 C22 C21 . . 119.1(2) ?
C23 C22 H22 . . 120.5 ?
C21 C22 H22 . . 120.5 ?
C24 C23 C22 . . 121.2(2) ?
C24 C23 Cl2 . . 118.6(2) ?
C22 C23 Cl2 . . 120.08(19) ?
C23 C24 C25 . . 119.1(2) ?
C23 C24 H24 . . 120.4 ?
C25 C24 H24 . . 120.4 ?
C24 C25 C20 . . 121.4(2) ?
C24 C25 H25 . . 119.3 ?
C20 C25 H25 . . 119.3 ?
C34 N2 C26 . . 118.56(16) ?
N2 C26 C27 . . 118.09(17) ?
N2 C26 C31 . . 123.31(17) ?
C27 C26 C31 . . 118.60(18) ?
C28 C27 C26 . . 121.1(2) ?
C28 C27 H27 . . 119.4 ?
C26 C27 H27 . . 119.4 ?
C27 C28 C29 . . 119.23(19) ?
C27 C28 H28 . . 120.4 ?
C29 C28 H28 . . 120.4 ?
C30 C29 C28 . . 122.08(19) ?
C30 C29 Cl3 . . 119.69(17) ?
C28 C29 Cl3 . . 118.22(16) ?
C29 C30 C31 . . 119.53(19) ?
C29 C30 H30 . . 120.2 ?
C31 C30 H30 . . 120.2 ?
C30 C31 C26 . . 119.43(17) ?
C30 C31 C32 . . 123.25(17) ?
C26 C31 C32 . . 117.30(16) ?
C33 C32 C31 . . 118.61(16) ?
C33 C32 C36 . . 121.53(16) ?
C31 C32 C36 . . 119.79(16) ?
C32 C33 C34 . . 119.91(17) ?
C32 C33 C42 . . 121.42(17) ?
C34 C33 C42 . . 118.64(17) ?
N2 C34 C33 . . 122.17(17) ?
N2 C34 C35 . . 116.12(18) ?
C33 C34 C35 . . 121.69(18) ?
C34 C35 H35A . . 109.5 ?
C34 C35 H35B . . 109.5 ?
H35A C35 H35B . . 109.5 ?
C34 C35 H35C . . 109.5 ?
H35A C35 H35C . . 109.5 ?
H35B C35 H35C . . 109.5 ?
C37 C36 C41 . . 118.8(2) ?
C37 C36 C32 . . 120.9(2) ?
C41 C36 C32 . . 120.26(19) ?
C36 C37 C38 . . 120.0(3) ?
C36 C37 H37 . . 120.0 ?
C38 C37 H37 . . 120.0 ?
C39 C38 C37 . . 120.4(3) ?
C39 C38 H38 . . 119.8 ?
C37 C38 H38 . . 119.8 ?
C40 C39 C38 . . 120.2(3) ?
C40 C39 H39 . . 119.9 ?
C38 C39 H39 . . 119.9 ?
C39 C40 C41 . . 120.1(3) ?
C39 C40 H40 . . 119.9 ?
C41 C40 H40 . . 119.9 ?
C40 C41 C36 . . 120.4(3) ?
C40 C41 H41 . . 119.8 ?
C36 C41 H41 . . 119.8 ?
O2 C42 C43 . . 122.00(19) ?
O2 C42 C33 . . 119.04(19) ?
C43 C42 C33 . . 118.92(17) ?
C44 C43 C42 . . 121.33(19) ?
C44 C43 H43 . . 119.3 ?
C42 C43 H43 . . 119.3 ?
C43 C44 C45 . . 127.8(2) ?
C43 C44 H44 . . 116.1 ?
C45 C44 H44 . . 116.1 ?
C50 C45 C46 . . 118.0(2) ?
C50 C45 C44 . . 123.49(18) ?
C46 C45 C44 . . 118.5(2) ?
C47 C46 C45 . . 121.2(2) ?
C47 C46 H46 . . 119.4 ?
C45 C46 H46 . . 119.4 ?
C48 C47 C46 . . 119.3(2) ?
C48 C47 H47 . . 120.4 ?
C46 C47 H47 . . 120.4 ?
C47 C48 C49 . . 121.2(2) ?
C47 C48 Cl4 . . 119.60(18) ?
C49 C48 Cl4 . . 119.2(2) ?
C50 C49 C48 . . 119.0(2) ?
C50 C49 H49 . . 120.5 ?
C48 C49 H49 . . 120.5 ?
C49 C50 C45 . . 121.3(2) ?
C49 C50 H50 . . 119.4 ?
C45 C50 H50 . . 119.4 ?

loop_
_geom_bond_atom_site_label_1
_geom_bond_atom_site_label_2
_geom_bond_site_symmetry_2
_geom_bond_distance
_geom_bond_publ_flag
Cl1 C4 . 1.7382(19) ?
Cl2 C23 . 1.742(2) ?
O1 C17 . 1.217(2) ?
N1 C9 . 1.316(3) ?
N1 C1 . 1.365(2) ?
C1 C2 . 1.410(3) ?
C1 C6 . 1.416(2) ?
C2 C3 . 1.368(3) ?
C2 H2 . 0.9300 ?
C3 C4 . 1.401(3) ?
C3 H3 . 0.9300 ?
C4 C5 . 1.362(3) ?
C5 C6 . 1.413(2) ?
C5 H5 . 0.9300 ?
C6 C7 . 1.431(2) ?
C7 C8 . 1.372(3) ?
C7 C11 . 1.492(3) ?
C8 C9 . 1.428(3) ?
C8 C17 . 1.517(3) ?
C9 C10 . 1.503(3) ?
C10 H10A . 0.9600 ?
C10 H10B . 0.9600 ?
C10 H10C . 0.9600 ?
C11 C12 . 1.381(3) ?
C11 C16 . 1.387(3) ?
C12 C13 . 1.388(3) ?
C12 H12 . 0.9300 ?
C13 C14 . 1.374(3) ?
C13 H13 . 0.9300 ?
C14 C15 . 1.365(4) ?
C14 H14 . 0.9300 ?
C15 C16 . 1.388(3) ?
C15 H15 . 0.9300 ?
C16 H16 . 0.9300 ?
C17 C18 . 1.464(3) ?
C18 C19 . 1.319(3) ?
C18 H18 . 0.9300 ?
C19 C20 . 1.465(3) ?
C19 H19 . 0.9300 ?
C20 C21 . 1.386(3) ?
C20 C25 . 1.394(3) ?
C21 C22 . 1.384(4) ?
C21 H21 . 0.9300 ?
C22 C23 . 1.375(4) ?
C22 H22 . 0.9300 ?
C23 C24 . 1.371(4) ?
C24 C25 . 1.377(3) ?
C24 H24 . 0.9300 ?
C25 H25 . 0.9300 ?
Cl3 C29 . 1.744(2) ?
Cl4 C48 . 1.739(2) ?
O2 C42 . 1.218(3) ?
N2 C34 . 1.319(3) ?
N2 C26 . 1.363(3) ?
C26 C27 . 1.413(3) ?
C26 C31 . 1.414(3) ?
C27 C28 . 1.364(3) ?
C27 H27 . 0.9300 ?
C28 C29 . 1.397(3) ?
C28 H28 . 0.9300 ?
C29 C30 . 1.358(3) ?
C30 C31 . 1.412(3) ?
C30 H30 . 0.9300 ?
C31 C32 . 1.426(2) ?
C32 C33 . 1.374(3) ?
C32 C36 . 1.492(3) ?
C33 C34 . 1.431(3) ?
C33 C42 . 1.506(3) ?
C34 C35 . 1.501(3) ?
C35 H35A . 0.9600 ?
C35 H35B . 0.9600 ?
C35 H35C . 0.9600 ?
C36 C37 . 1.379(3) ?
C36 C41 . 1.390(3) ?
C37 C38 . 1.390(4) ?
C37 H37 . 0.9300 ?
C38 C39 . 1.364(5) ?
C38 H38 . 0.9300 ?
C39 C40 . 1.364(5) ?
C39 H39 . 0.9300 ?
C40 C41 . 1.382(3) ?
C40 H40 . 0.9300 ?
C41 H41 . 0.9300 ?
C42 C43 . 1.474(3) ?
C43 C44 . 1.328(3) ?
C43 H43 . 0.9300 ?
C44 C45 . 1.461(3) ?
C44 H44 . 0.9300 ?
C45 C50 . 1.389(3) ?
C45 C46 . 1.396(3) ?
C46 C47 . 1.380(3) ?
C46 H46 . 0.9300 ?
C47 C48 . 1.369(4) ?
C47 H47 . 0.9300 ?
C48 C49 . 1.387(3) ?
C49 C50 . 1.378(3) ?
C49 H49 . 0.9300 ?
C50 H50 . 0.9300 ?

loop_
_geom_hbond_atom_site_label_D
_geom_hbond_atom_site_label_H
_geom_hbond_atom_site_label_A
_geom_hbond_site_symmetry_A
_geom_hbond_distance_DH
_geom_hbond_distance_HA
_geom_hbond_distance_DA
_geom_hbond_angle_DHA
C38 H38 Cg1 2_756 0.93 2.93 3.458(3) 117

loop_
_geom_torsion_atom_site_label_1
_geom_torsion_atom_site_label_2
_geom_torsion_atom_site_label_3
_geom_torsion_atom_site_label_4
_geom_torsion_site_symmetry_1
_geom_torsion_site_symmetry_2
_geom_torsion_site_symmetry_3
_geom_torsion_site_symmetry_4
_geom_torsion
_geom_torsion_publ_flag
C9 N1 C1 C2 . . . . -176.90(17) ?
C9 N1 C1 C6 . . . . 2.7(3) ?
N1 C1 C2 C3 . . . . -179.97(18) ?
C6 C1 C2 C3 . . . . 0.4(3) ?
C1 C2 C3 C4 . . . . 0.5(3) ?
C2 C3 C4 C5 . . . . -1.0(3) ?
C2 C3 C4 Cl1 . . . . -179.51(16) ?
C3 C4 C5 C6 . . . . 0.5(3) ?
Cl1 C4 C5 C6 . . . . 179.04(14) ?
C4 C5 C6 C1 . . . . 0.4(3) ?
C4 C5 C6 C7 . . . . -177.66(17) ?
N1 C1 C6 C5 . . . . 179.54(17) ?
C2 C1 C6 C5 . . . . -0.9(3) ?
N1 C1 C6 C7 . . . . -2.3(3) ?
C2 C1 C6 C7 . . . . 177.31(16) ?
C5 C6 C7 C8 . . . . 177.51(17) ?
C1 C6 C7 C8 . . . . -0.6(3) ?
C5 C6 C7 C11 . . . . -2.4(3) ?
C1 C6 C7 C11 . . . . 179.46(16) ?
C6 C7 C8 C9 . . . . 2.9(3) ?
C11 C7 C8 C9 . . . . -177.17(17) ?
C6 C7 C8 C17 . . . . -173.98(16) ?
C11 C7 C8 C17 . . . . 6.0(3) ?
C1 N1 C9 C8 . . . . -0.2(3) ?
C1 N1 C9 C10 . . . . -178.50(17) ?
C7 C8 C9 N1 . . . . -2.6(3) ?
C17 C8 C9 N1 . . . . 174.28(18) ?
C7 C8 C9 C10 . . . . 175.59(19) ?
C17 C8 C9 C10 . . . . -7.5(3) ?
C8 C7 C11 C12 . . . . 111.0(2) ?
C6 C7 C11 C12 . . . . -69.0(2) ?
C8 C7 C11 C16 . . . . -69.5(3) ?
C6 C7 C11 C16 . . . . 110.4(2) ?
C16 C11 C12 C13 . . . . 0.0(3) ?
C7 C11 C12 C13 . . . . 179.45(19) ?
C11 C12 C13 C14 . . . . -0.7(4) ?
C12 C13 C14 C15 . . . . 1.0(4) ?
C13 C14 C15 C16 . . . . -0.5(4) ?
C12 C11 C16 C15 . . . . 0.5(3) ?
C7 C11 C16 C15 . . . . -178.98(18) ?
C14 C15 C16 C11 . . . . -0.2(3) ?
C7 C8 C17 O1 . . . . 91.2(2) ?
C9 C8 C17 O1 . . . . -85.7(2) ?
C7 C8 C17 C18 . . . . -88.1(2) ?
C9 C8 C17 C18 . . . . 95.0(2) ?
O1 C17 C18 C19 . . . . -174.0(2) ?
C8 C17 C18 C19 . . . . 5.3(4) ?
C17 C18 C19 C20 . . . . 176.6(2) ?
C18 C19 C20 C21 . . . . -159.6(2) ?
C18 C19 C20 C25 . . . . 19.1(4) ?
C25 C20 C21 C22 . . . . -3.5(4) ?
C19 C20 C21 C22 . . . . 175.3(2) ?
C20 C21 C22 C23 . . . . 0.6(4) ?
C21 C22 C23 C24 . . . . 2.7(4) ?
C21 C22 C23 Cl2 . . . . -175.03(19) ?
C22 C23 C24 C25 . . . . -2.9(4) ?
Cl2 C23 C24 C25 . . . . 174.8(2) ?
C23 C24 C25 C20 . . . . -0.2(5) ?
C21 C20 C25 C24 . . . . 3.3(4) ?
C19 C20 C25 C24 . . . . -175.5(3) ?
C34 N2 C26 C27 . . . . 176.12(18) ?
C34 N2 C26 C31 . . . . -3.2(3) ?
N2 C26 C27 C28 . . . . -179.62(19) ?
C31 C26 C27 C28 . . . . -0.2(3) ?
C26 C27 C28 C29 . . . . -0.9(3) ?
C27 C28 C29 C30 . . . . 1.3(3) ?
C27 C28 C29 Cl3 . . . . -179.09(17) ?
C28 C29 C30 C31 . . . . -0.7(3) ?
Cl3 C29 C30 C31 . . . . 179.77(15) ?
C29 C30 C31 C26 . . . . -0.5(3) ?
C29 C30 C31 C32 . . . . 177.63(18) ?
N2 C26 C31 C30 . . . . -179.74(17) ?
C27 C26 C31 C30 . . . . 0.9(3) ?
N2 C26 C31 C32 . . . . 2.0(3) ?
C27 C26 C31 C32 . . . . -177.30(17) ?
C30 C31 C32 C33 . . . . -176.60(17) ?
C26 C31 C32 C33 . . . . 1.5(3) ?
C30 C31 C32 C36 . . . . 0.4(3) ?
C26 C31 C32 C36 . . . . 178.50(17) ?
C31 C32 C33 C34 . . . . -3.8(3) ?
C36 C32 C33 C34 . . . . 179.30(17) ?
C31 C32 C33 C42 . . . . 174.06(17) ?
C36 C32 C33 C42 . . . . -2.8(3) ?
C26 N2 C34 C33 . . . . 0.8(3) ?
C26 N2 C34 C35 . . . . 179.19(17) ?
C32 C33 C34 N2 . . . . 2.7(3) ?
C42 C33 C34 N2 . . . . -175.19(18) ?
C32 C33 C34 C35 . . . . -175.55(18) ?
C42 C33 C34 C35 . . . . 6.5(3) ?
C33 C32 C36 C37 . . . . 69.7(3) ?
C31 C32 C36 C37 . . . . -107.1(2) ?
C33 C32 C36 C41 . . . . -110.8(2) ?
C31 C32 C36 C41 . . . . 72.3(3) ?
C41 C36 C37 C38 . . . . 0.6(4) ?
C32 C36 C37 C38 . . . . -179.9(3) ?
C36 C37 C38 C39 . . . . 0.9(5) ?
C37 C38 C39 C40 . . . . -1.2(6) ?
C38 C39 C40 C41 . . . . 0.0(6) ?
C39 C40 C41 C36 . . . . 1.5(5) ?
C37 C36 C41 C40 . . . . -1.8(4) ?
C32 C36 C41 C40 . . . . 178.7(2) ?
C32 C33 C42 O2 . . . . -119.1(3) ?
C34 C33 C42 O2 . . . . 58.8(3) ?
C32 C33 C42 C43 . . . . 63.1(3) ?
C34 C33 C42 C43 . . . . -119.0(2) ?
O2 C42 C43 C44 . . . . -5.8(4) ?
C33 C42 C43 C44 . . . . 171.9(2) ?
C42 C43 C44 C45 . . . . -179.3(2) ?
C43 C44 C45 C50 . . . . 8.2(3) ?
C43 C44 C45 C46 . . . . -170.8(2) ?
C50 C45 C46 C47 . . . . -1.2(3) ?
C44 C45 C46 C47 . . . . 177.8(2) ?
C45 C46 C47 C48 . . . . 0.6(3) ?
C46 C47 C48 C49 . . . . 0.5(3) ?
C46 C47 C48 Cl4 . . . . -179.29(17) ?
C47 C48 C49 C50 . . . . -1.0(3) ?
Cl4 C48 C49 C50 . . . . 178.82(17) ?
C48 C49 C50 C45 . . . . 0.3(3) ?
C46 C45 C50 C49 . . . . 0.8(3) ?
C44 C45 C50 C49 . . . . -178.2(2) ?
